data_1514580
loop_
_publ_author_name
'Barnard, Jonathan H.'
'Wang, Chao'
'Berry, Neil G.'
'Xiao, Jianliang'

_publ_section_title
;
 Long-range metal--ligand bifunctional catalysis: cyclometallated iridium
 catalysts for the mild and rapid dehydrogenation of formic acid
;
_journal_issue 3
_journal_name_full 'Chemical Science'
_journal_page_first 1234
_journal_paper_doi 10.1039/c2sc21923a
_journal_volume 4
_journal_year 2013
_chemical_formula_moiety 'C19 H24 Cl N2 Rh, C H2 Cl2'
_chemical_formula_sum 'C20 H26 Cl3 N2 Rh'
_chemical_formula_weight 503.69
_chemical_name_systematic
;
?
;
_space_group_crystal_system triclinic
_space_group_IT_number 2
_space_group_name_Hall '-P 1'
_space_group_name_H-M_alt 'P -1'
_symmetry_space_group_name_Hall '-P 1'
_symmetry_space_group_name_H-M 'P -1'
_atom_sites_solution_hydrogens geom
_atom_sites_solution_primary direct
_atom_sites_solution_secondary difmap
_audit_creation_date 2011-07-15
_audit_creation_method
;
Olex2 1.1-alpha
(compiled 2011.07.08 svn.r1848, GUI svn.r3697)
;
_audit_update_record
;
2012-05-31 # Formatted by publCIF
;
_cell_angle_alpha 63.9860(10)
_cell_angle_beta 85.7870(10)
_cell_angle_gamma 69.8840(10)
_cell_formula_units_Z 2
_cell_length_a 10.4990(5)
_cell_length_b 10.5404(5)
_cell_length_c 11.0455(6)
_cell_measurement_reflns_used 4951
_cell_measurement_temperature 100.15
_cell_measurement_theta_max 27.43
_cell_measurement_theta_min 2.50
_cell_volume 1027.14(9)
_computing_data_reduction 'SAINT v7.68A (Bruker, 2009)'
_computing_molecular_graphics
;
O. V. Dolomanov, L. J. Bourhis, R. J. Gildea, J. A. K. Howard and H. Puschmann,
OLEX2: a complete structure solution, refinement and analysis program.
J. Appl. Cryst. (2009). 42, 339-341.
;
_computing_publication_material
;
O. V. Dolomanov, L. J. Bourhis, R. J. Gildea, J. A. K. Howard and H. Puschmann,
OLEX2: a complete structure solution, refinement and analysis program.
J. Appl. Cryst. (2009). 42, 339-341.
;
_computing_structure_refinement 'XL, G.M. Sheldrick, Acta Cryst. (2008). A64, 112-122'
_computing_structure_solution 'SHELXS-97 (Sheldrick, 1990)'
_diffrn_ambient_temperature 100
_diffrn_detector_area_resol_mean 8
_diffrn_measured_fraction_theta_full 0.95
_diffrn_measured_fraction_theta_max 0.928
_diffrn_measurement_device_type 'Bruker SMART APEX CCD area detector'
_diffrn_measurement_method '\w and \f scans'
_diffrn_radiation_monochromator graphite
_diffrn_radiation_type MoK\a
_diffrn_radiation_wavelength 0.71073
_diffrn_reflns_av_R_equivalents 0.0207
_diffrn_reflns_av_unetI/netI 0.0304
_diffrn_reflns_limit_h_max 13
_diffrn_reflns_limit_h_min -13
_diffrn_reflns_limit_k_max 13
_diffrn_reflns_limit_k_min -13
_diffrn_reflns_limit_l_max 13
_diffrn_reflns_limit_l_min -14
_diffrn_reflns_number 10541
_diffrn_reflns_theta_full 25.00
_diffrn_reflns_theta_max 27.56
_diffrn_reflns_theta_min 2.06
_diffrn_source 'sealed tube'
_diffrn_source_current 25.0
_diffrn_source_power 1.125
_diffrn_source_voltage 45.0
_diffrn_standards_number 0
_exptl_absorpt_coefficient_mu 1.229
_exptl_absorpt_correction_T_max 0.4653
_exptl_absorpt_correction_T_min 0.3364
_exptl_absorpt_correction_type numerical
_exptl_absorpt_process_details
;
SADABS-2008/1 (Bruker,2008) was used for absorption correction.
R(int) was 0.0485 before and 0.0268 after correction.
The Ratio of minimum to maximum transmission is 0.7230.
The \l/2 correction factor is 0.00.
{Info from C:\frames\Xiao\JBARNARD\JHBIR1\work\sad.abs}
;
_exptl_crystal_colour orange
_exptl_crystal_density_diffrn 1.629
_exptl_crystal_density_method 'not measured'
_exptl_crystal_description prism
_exptl_crystal_F_000 512
_exptl_crystal_size_max 0.40
_exptl_crystal_size_mid 0.25
_exptl_crystal_size_min 0.17
_refine_diff_density_max 0.414
_refine_diff_density_min -0.529
_refine_diff_density_rms 0.074
_refine_ls_extinction_method none
_refine_ls_goodness_of_fit_ref 1.063
_refine_ls_hydrogen_treatment constr
_refine_ls_matrix_type full
_refine_ls_number_parameters 241
_refine_ls_number_reflns 4216
_refine_ls_number_restraints 0
_refine_ls_restrained_S_all 1.063
_refine_ls_R_factor_all 0.0267
_refine_ls_R_factor_gt 0.0241
_refine_ls_shift/su_max 0.001
_refine_ls_shift/su_mean 0.000
_refine_ls_structure_factor_coef Fsqd
_refine_ls_weighting_details 'calc w=1/[\s^2^(Fo^2^)+(0.0217P)^2^+0.6280P] where P=(Fo^2^+2Fc^2^)/3'
_refine_ls_weighting_scheme calc
_refine_ls_wR_factor_gt 0.0530
_refine_ls_wR_factor_ref 0.0549
_reflns_number_gt 3948
_reflns_number_total 4216
_reflns_threshold_expression >2sigma(I)
_cod_data_source_file c2sc21923a.txt
_cod_data_source_block jhbir1m
_cod_database_code 1514580

loop_
_space_group_symop_id
_space_group_symop_operation_xyz
1 'x, y, z'
2 '-x, -y, -z'

loop_
_atom_site_label
_atom_site_type_symbol
_atom_site_fract_x
_atom_site_fract_y
_atom_site_fract_z
_atom_site_U_iso_or_equiv
_atom_site_adp_type
_atom_site_occupancy
_atom_site_symmetry_multiplicity
_atom_site_calc_flag
_atom_site_refinement_flags
Rh1 Rh 0.233355(16) 0.508307(19) 0.767776(16) 0.01117(6) Uani 1 1 d .
Cl1 Cl 0.30841(5) 0.50243(6) 0.55843(5) 0.01548(12) Uani 1 1 d .
N1 N 0.04040(18) 0.6292(2) 0.66381(18) 0.0141(4) Uani 1 1 d .
C19 C 0.0846(2) 0.7123(3) 0.9261(2) 0.0218(5) Uani 1 1 d .
H19A H 0.0299 0.7860 0.8402 0.033 Uiso 1 1 calc R
H19B H 0.1056 0.7653 0.9717 0.033 Uiso 1 1 calc R
H19C H 0.0334 0.6494 0.9839 0.033 Uiso 1 1 calc R
C7 C -0.0328(2) 0.2858(3) 0.7466(2) 0.0148(5) Uani 1 1 d .
H7 H -0.1195 0.3213 0.6996 0.018 Uiso 1 1 calc R
C10 C 0.2146(2) 0.6150(3) 0.8994(2) 0.0155(5) Uani 1 1 d .
C1 C -0.0270(2) 0.5489(3) 0.6558(2) 0.0130(4) Uani 1 1 d .
N2 N -0.14384(19) 0.6292(2) 0.57447(19) 0.0179(4) Uani 1 1 d .
C5 C 0.1603(2) 0.0834(3) 0.8935(2) 0.0163(5) Uani 1 1 d .
H5 H 0.2045 -0.0211 0.9490 0.020 Uiso 1 1 calc R
C3 C 0.1610(2) 0.3388(3) 0.8019(2) 0.0134(4) Uani 1 1 d .
C9 C -0.0250(2) 0.7861(3) 0.5643(2) 0.0180(5) Uani 1 1 d .
H9A H 0.0334 0.8156 0.4900 0.022 Uiso 1 1 calc R
H9B H -0.0442 0.8550 0.6072 0.022 Uiso 1 1 calc R
C11 C 0.3026(2) 0.6711(3) 0.7988(2) 0.0150(5) Uani 1 1 d .
C2 C 0.0310(2) 0.3867(3) 0.7354(2) 0.0127(4) Uani 1 1 d .
C16 C 0.5143(3) 0.2584(3) 0.9756(3) 0.0270(6) Uani 1 1 d .
H16A H 0.4745 0.1820 1.0312 0.040 Uiso 1 1 calc R
H16B H 0.5837 0.2568 1.0315 0.040 Uiso 1 1 calc R
H16C H 0.5563 0.2368 0.9014 0.040 Uiso 1 1 calc R
C17 C 0.5399(2) 0.5472(3) 0.7309(2) 0.0250(6) Uani 1 1 d .
H17A H 0.5410 0.4980 0.6731 0.038 Uiso 1 1 calc R
H17B H 0.6236 0.4931 0.7922 0.038 Uiso 1 1 calc R
H17C H 0.5340 0.6515 0.6744 0.038 Uiso 1 1 calc R
C6 C 0.0318(2) 0.1340(3) 0.8268(2) 0.0170(5) Uani 1 1 d .
H6 H -0.0108 0.0643 0.8366 0.020 Uiso 1 1 calc R
C14 C 0.2793(2) 0.4549(3) 0.9760(2) 0.0166(5) Uani 1 1 d .
C4 C 0.2243(2) 0.1846(3) 0.8795(2) 0.0157(5) Uani 1 1 d .
H4 H 0.3126 0.1476 0.9238 0.019 Uiso 1 1 calc R
C8 C -0.1593(2) 0.7893(3) 0.5107(2) 0.0171(5) Uani 1 1 d .
H8A H -0.2399 0.8489 0.5394 0.021 Uiso 1 1 calc R
H8B H -0.1674 0.8313 0.4108 0.021 Uiso 1 1 calc R
C12 C 0.4187(2) 0.5455(3) 0.8121(2) 0.0174(5) Uani 1 1 d .
C15 C 0.2314(3) 0.3535(3) 1.1000(2) 0.0240(6) Uani 1 1 d .
H15A H 0.1363 0.4060 1.1081 0.036 Uiso 1 1 calc R
H15B H 0.2882 0.3262 1.1802 0.036 Uiso 1 1 calc R
H15C H 0.2383 0.2621 1.0925 0.036 Uiso 1 1 calc R
C13 C 0.4050(2) 0.4105(3) 0.9189(2) 0.0165(5) Uani 1 1 d .
C18 C 0.2748(3) 0.8332(3) 0.7019(2) 0.0236(5) Uani 1 1 d .
H18A H 0.3211 0.8396 0.6202 0.035 Uiso 1 1 calc R
H18B H 0.3087 0.8811 0.7446 0.035 Uiso 1 1 calc R
H18C H 0.1765 0.8850 0.6776 0.035 Uiso 1 1 calc R
Cl2 Cl 0.51056(7) 0.06990(8) 0.61328(7) 0.03058(15) Uani 1 1 d .
Cl3 Cl 0.73733(7) 0.07307(8) 0.74709(7) 0.03811(18) Uani 1 1 d .
C20 C 0.5810(3) 0.1827(3) 0.6466(3) 0.0288(6) Uani 1 1 d .
H20A H 0.5953 0.2600 0.5601 0.035 Uiso 1 1 calc R
H20B H 0.5164 0.2351 0.6939 0.035 Uiso 1 1 calc R
H2 H -0.1813 0.5930 0.5445 0.024(7) Uiso 1 1 d R

loop_
_atom_site_aniso_label
_atom_site_aniso_U_11
_atom_site_aniso_U_22
_atom_site_aniso_U_33
_atom_site_aniso_U_23
_atom_site_aniso_U_13
_atom_site_aniso_U_12
Rh1 0.01149(9) 0.01176(11) 0.01121(9) -0.00562(7) -0.00027(6) -0.00412(8)
Cl1 0.0155(3) 0.0209(3) 0.0138(2) -0.0100(2) 0.0023(2) -0.0078(2)
N1 0.0150(9) 0.0125(11) 0.0152(9) -0.0067(8) 0.0002(7) -0.0043(8)
C19 0.0198(12) 0.0252(15) 0.0249(12) -0.0172(12) 0.0032(10) -0.0051(11)
C7 0.0145(11) 0.0163(13) 0.0148(10) -0.0076(10) 0.0004(8) -0.0057(10)
C10 0.0179(11) 0.0190(13) 0.0143(10) -0.0102(10) 0.0001(9) -0.0078(10)
C1 0.0133(10) 0.0152(13) 0.0112(10) -0.0070(9) 0.0030(8) -0.0045(10)
N2 0.0178(10) 0.0145(11) 0.0207(10) -0.0064(9) -0.0064(8) -0.0047(9)
C5 0.0198(12) 0.0101(12) 0.0149(10) -0.0038(10) -0.0012(9) -0.0023(10)
C3 0.0150(10) 0.0152(13) 0.0119(10) -0.0076(9) 0.0024(8) -0.0056(10)
C9 0.0178(11) 0.0133(13) 0.0198(11) -0.0047(10) -0.0037(9) -0.0042(10)
C11 0.0187(11) 0.0168(13) 0.0133(10) -0.0076(10) 0.0006(9) -0.0092(10)
C2 0.0146(11) 0.0133(12) 0.0108(10) -0.0062(9) 0.0019(8) -0.0044(10)
C16 0.0247(13) 0.0234(16) 0.0306(14) -0.0143(12) -0.0128(11) 0.0005(12)
C17 0.0189(12) 0.0408(17) 0.0247(12) -0.0206(12) 0.0052(10) -0.0136(12)
C6 0.0191(11) 0.0176(13) 0.0180(11) -0.0088(10) 0.0022(9) -0.0095(11)
C14 0.0213(12) 0.0203(14) 0.0130(10) -0.0092(10) -0.0013(9) -0.0096(11)
C4 0.0152(11) 0.0142(13) 0.0168(11) -0.0072(10) -0.0015(9) -0.0030(10)
C8 0.0157(11) 0.0148(13) 0.0177(11) -0.0058(10) -0.0020(9) -0.0030(10)
C12 0.0163(11) 0.0248(14) 0.0167(11) -0.0118(10) -0.0013(9) -0.0096(11)
C15 0.0366(14) 0.0269(15) 0.0148(11) -0.0081(11) 0.0034(10) -0.0199(13)
C13 0.0166(11) 0.0189(13) 0.0157(10) -0.0096(10) -0.0039(9) -0.0043(10)
C18 0.0333(14) 0.0203(14) 0.0198(12) -0.0078(11) -0.0008(10) -0.0130(12)
Cl2 0.0303(3) 0.0348(4) 0.0354(3) -0.0174(3) 0.0003(3) -0.0183(3)
Cl3 0.0300(4) 0.0293(4) 0.0452(4) -0.0067(3) -0.0181(3) -0.0076(3)
C20 0.0307(14) 0.0219(15) 0.0322(14) -0.0100(12) -0.0121(11) -0.0070(13)

loop_
_atom_type_symbol
_atom_type_description
_atom_type_scat_dispersion_real
_atom_type_scat_dispersion_imag
_atom_type_scat_source
C C 0.0033 0.0016 'International Tables Vol C Tables 4.2.6.8 and 6.1.1.4'
H H 0.0000 0.0000 'International Tables Vol C Tables 4.2.6.8 and 6.1.1.4'
Cl Cl 0.1484 0.1585 'International Tables Vol C Tables 4.2.6.8 and 6.1.1.4'
N N 0.0061 0.0033 'International Tables Vol C Tables 4.2.6.8 and 6.1.1.4'
Rh Rh -1.1178 0.9187 'International Tables Vol C Tables 4.2.6.8 and 6.1.1.4'
Ru Ru -1.2594 0.8363 'International Tables Vol C Tables 4.2.6.8 and 6.1.1.4'

loop_
_geom_angle_atom_site_label_1
_geom_angle_atom_site_label_2
_geom_angle_atom_site_label_3
_geom_angle
N1 Rh1 Cl1 85.59(5)
N1 Rh1 C10 98.45(8)
N1 Rh1 C11 106.76(8)
N1 Rh1 C14 124.44(8)
N1 Rh1 C12 140.32(8)
N1 Rh1 C13 162.34(8)
C10 Rh1 Cl1 146.64(6)
C10 Rh1 C11 38.33(8)
C10 Rh1 C14 38.89(9)
C10 Rh1 C12 63.07(8)
C10 Rh1 C13 64.66(9)
C3 Rh1 Cl1 88.55(6)
C3 Rh1 N1 78.40(8)
C3 Rh1 C10 124.76(8)
C3 Rh1 C11 162.12(8)
C3 Rh1 C14 98.45(8)
C3 Rh1 C12 141.26(9)
C3 Rh1 C13 106.32(9)
C11 Rh1 Cl1 108.73(6)
C11 Rh1 C12 36.89(8)
C14 Rh1 Cl1 149.92(6)
C14 Rh1 C11 64.31(8)
C14 Rh1 C12 63.61(8)
C14 Rh1 C13 38.70(8)
C12 Rh1 Cl1 92.89(6)
C13 Rh1 Cl1 111.26(6)
C13 Rh1 C11 63.76(8)
C13 Rh1 C12 38.08(8)
C1 N1 Rh1 115.78(15)
C1 N1 C9 108.65(17)
C9 N1 Rh1 133.07(13)
H19A C19 H19B 109.5
H19A C19 H19C 109.5
H19B C19 H19C 109.5
C10 C19 H19A 109.5
C10 C19 H19B 109.5
C10 C19 H19C 109.5
C2 C7 H7 120.4
C6 C7 H7 120.4
C6 C7 C2 119.2(2)
C19 C10 Rh1 126.08(15)
C11 C10 Rh1 73.76(12)
C11 C10 C19 124.5(2)
C14 C10 Rh1 70.74(12)
C14 C10 C19 126.6(2)
C14 C10 C11 108.6(2)
N1 C1 N2 114.7(2)
N1 C1 C2 117.20(19)
N2 C1 C2 128.06(19)
C1 N2 C8 109.19(17)
C1 N2 H2 122.9
C8 N2 H2 123.9
C6 C5 H5 119.6
C4 C5 H5 119.6
C4 C5 C6 120.7(2)
C2 C3 Rh1 114.95(16)
C4 C3 Rh1 128.28(15)
C4 C3 C2 116.76(19)
N1 C9 H9A 110.9
N1 C9 H9B 110.9
N1 C9 C8 104.34(17)
H9A C9 H9B 108.9
C8 C9 H9A 110.9
C8 C9 H9B 110.9
C10 C11 Rh1 67.91(11)
C10 C11 C18 125.3(2)
C12 C11 Rh1 71.69(12)
C12 C11 C10 107.1(2)
C12 C11 C18 127.5(2)
C18 C11 Rh1 126.51(15)
C7 C2 C1 124.48(19)
C7 C2 C3 122.4(2)
C3 C2 C1 113.11(18)
H16A C16 H16B 109.5
H16A C16 H16C 109.5
H16B C16 H16C 109.5
C13 C16 H16A 109.5
C13 C16 H16B 109.5
C13 C16 H16C 109.5
H17A C17 H17B 109.5
H17A C17 H17C 109.5
H17B C17 H17C 109.5
C12 C17 H17A 109.5
C12 C17 H17B 109.5
C12 C17 H17C 109.5
C7 C6 C5 119.69(19)
C7 C6 H6 120.2
C5 C6 H6 120.2
C10 C14 Rh1 70.37(12)
C10 C14 C15 126.7(2)
C10 C14 C13 107.46(19)
C15 C14 Rh1 127.47(14)
C13 C14 Rh1 71.27(12)
C13 C14 C15 125.7(2)
C5 C4 H4 119.4
C3 C4 C5 121.2(2)
C3 C4 H4 119.4
N2 C8 C9 102.30(17)
N2 C8 H8A 111.3
N2 C8 H8B 111.3
C9 C8 H8A 111.3
C9 C8 H8B 111.3
H8A C8 H8B 109.2
C11 C12 Rh1 71.43(12)
C11 C12 C17 127.0(2)
C11 C12 C13 109.38(19)
C17 C12 Rh1 126.34(15)
C13 C12 Rh1 68.71(11)
C13 C12 C17 123.7(2)
C14 C15 H15A 109.5
C14 C15 H15B 109.5
C14 C15 H15C 109.5
H15A C15 H15B 109.5
H15A C15 H15C 109.5
H15B C15 H15C 109.5
C16 C13 Rh1 130.86(15)
C14 C13 Rh1 70.03(12)
C14 C13 C16 126.5(2)
C14 C13 C12 107.3(2)
C12 C13 Rh1 73.21(12)
C12 C13 C16 125.2(2)
C11 C18 H18A 109.5
C11 C18 H18B 109.5
C11 C18 H18C 109.5
H18A C18 H18B 109.5
H18A C18 H18C 109.5
H18B C18 H18C 109.5
Cl2 C20 H20A 109.4
Cl2 C20 H20B 109.4
Cl3 C20 Cl2 111.16(15)
Cl3 C20 H20A 109.4
Cl3 C20 H20B 109.4
H20A C20 H20B 108.0

loop_
_geom_bond_atom_site_label_1
_geom_bond_atom_site_label_2
_geom_bond_distance
Rh1 Cl1 2.4075(5)
Rh1 N1 2.0807(18)
Rh1 C10 2.158(2)
Rh1 C3 2.052(2)
Rh1 C11 2.236(2)
Rh1 C14 2.163(2)
Rh1 C12 2.239(2)
Rh1 C13 2.179(2)
N1 C1 1.308(3)
N1 C9 1.466(3)
C19 H19A 0.9800
C19 H19B 0.9800
C19 H19C 0.9800
C19 C10 1.498(3)
C7 H7 0.9500
C7 C2 1.399(3)
C7 C6 1.379(3)
C10 C11 1.444(3)
C10 C14 1.438(3)
C1 N2 1.345(3)
C1 C2 1.452(3)
N2 C8 1.468(3)
N2 H2 0.8018
C5 H5 0.9500
C5 C6 1.397(3)
C5 C4 1.395(3)
C3 C2 1.416(3)
C3 C4 1.391(3)
C9 H9A 0.9900
C9 H9B 0.9900
C9 C8 1.552(3)
C11 C12 1.416(3)
C11 C18 1.500(3)
C16 H16A 0.9800
C16 H16B 0.9800
C16 H16C 0.9800
C16 C13 1.496(3)
C17 H17A 0.9800
C17 H17B 0.9800
C17 H17C 0.9800
C17 C12 1.502(3)
C6 H6 0.9500
C14 C15 1.502(3)
C14 C13 1.439(3)
C4 H4 0.9500
C8 H8A 0.9900
C8 H8B 0.9900
C12 C13 1.442(3)
C15 H15A 0.9800
C15 H15B 0.9800
C15 H15C 0.9800
C18 H18A 0.9800
C18 H18B 0.9800
C18 H18C 0.9800
Cl2 C20 1.768(2)
Cl3 C20 1.760(3)
C20 H20A 0.9900
C20 H20B 0.9900

loop_
_geom_torsion_atom_site_label_1
_geom_torsion_atom_site_label_2
_geom_torsion_atom_site_label_3
_geom_torsion_atom_site_label_4
_geom_torsion
Rh1 N1 C1 N2 -172.20(15)
Rh1 N1 C1 C2 8.5(2)
Rh1 N1 C9 C8 169.70(15)
Rh1 C10 C11 C12 -61.33(14)
Rh1 C10 C11 C18 120.0(2)
Rh1 C10 C14 C15 -122.7(2)
Rh1 C10 C14 C13 61.99(14)
Rh1 C3 C2 C7 179.36(16)
Rh1 C3 C2 C1 -0.4(2)
Rh1 C3 C4 C5 179.46(16)
Rh1 C11 C12 C17 122.0(2)
Rh1 C11 C12 C13 -58.38(14)
Rh1 C14 C13 C16 -126.6(2)
Rh1 C14 C13 C12 64.20(14)
Rh1 C12 C13 C16 128.6(2)
Rh1 C12 C13 C14 -62.11(14)
Cl1 Rh1 N1 C1 82.77(15)
Cl1 Rh1 N1 C9 -76.91(19)
Cl1 Rh1 C10 C19 109.67(19)
Cl1 Rh1 C10 C11 -11.5(2)
Cl1 Rh1 C10 C14 -128.57(12)
Cl1 Rh1 C3 C2 -82.24(15)
Cl1 Rh1 C3 C4 96.6(2)
Cl1 Rh1 C11 C10 173.33(11)
Cl1 Rh1 C11 C12 -68.70(13)
Cl1 Rh1 C11 C18 54.9(2)
Cl1 Rh1 C14 C10 120.93(14)
Cl1 Rh1 C14 C15 -117.4(2)
Cl1 Rh1 C14 C13 3.7(2)
Cl1 Rh1 C12 C11 117.93(12)
Cl1 Rh1 C12 C17 -4.8(2)
Cl1 Rh1 C12 C13 -121.63(13)
Cl1 Rh1 C13 C16 -56.5(2)
Cl1 Rh1 C13 C14 -178.00(11)
Cl1 Rh1 C13 C12 65.85(13)
N1 Rh1 C10 C19 14.8(2)
N1 Rh1 C10 C11 -106.38(13)
N1 Rh1 C10 C14 136.59(12)
N1 Rh1 C3 C2 3.56(15)
N1 Rh1 C3 C4 -177.6(2)
N1 Rh1 C11 C10 82.34(14)
N1 Rh1 C11 C12 -159.70(12)
N1 Rh1 C11 C18 -36.1(2)
N1 Rh1 C14 C10 -55.51(14)
N1 Rh1 C14 C15 66.2(2)
N1 Rh1 C14 C13 -172.72(12)
N1 Rh1 C12 C11 31.35(18)
N1 Rh1 C12 C17 -91.3(2)
N1 Rh1 C12 C13 151.79(13)
N1 Rh1 C13 C16 141.6(2)
N1 Rh1 C13 C14 20.2(3)
N1 Rh1 C13 C12 -96.0(3)
N1 C1 N2 C8 2.8(3)
N1 C1 C2 C7 174.8(2)
N1 C1 C2 C3 -5.4(3)
N1 C9 C8 N2 -7.0(2)
C19 C10 C11 Rh1 -123.0(2)
C19 C10 C11 C12 175.71(19)
C19 C10 C11 C18 -3.0(3)
C19 C10 C14 Rh1 121.2(2)
C19 C10 C14 C15 -1.5(3)
C19 C10 C14 C13 -176.84(19)
C10 Rh1 N1 C1 -130.57(16)
C10 Rh1 N1 C9 69.8(2)
C10 Rh1 C3 C2 95.86(17)
C10 Rh1 C3 C4 -85.3(2)
C10 Rh1 C11 C12 117.96(19)
C10 Rh1 C11 C18 -118.4(3)
C10 Rh1 C14 C15 121.7(3)
C10 Rh1 C14 C13 -117.21(18)
C10 Rh1 C12 C11 -37.91(13)
C10 Rh1 C12 C17 -160.6(2)
C10 Rh1 C12 C13 82.53(14)
C10 Rh1 C13 C16 159.6(2)
C10 Rh1 C13 C14 38.16(13)
C10 Rh1 C13 C12 -77.99(14)
C10 C11 C12 Rh1 58.91(14)
C10 C11 C12 C17 -179.1(2)
C10 C11 C12 C13 0.5(2)
C10 C14 C13 Rh1 -61.41(14)
C10 C14 C13 C16 171.94(19)
C10 C14 C13 C12 2.8(2)
C1 N1 C9 C8 9.0(2)
C1 N2 C8 C9 3.0(2)
N2 C1 C2 C7 -4.3(4)
N2 C1 C2 C3 175.5(2)
C3 Rh1 N1 C1 -6.66(16)
C3 Rh1 N1 C9 -166.3(2)
C3 Rh1 C10 C19 -66.9(2)
C3 Rh1 C10 C11 171.91(13)
C3 Rh1 C10 C14 54.88(15)
C3 Rh1 C11 C10 -22.1(3)
C3 Rh1 C11 C12 95.9(3)
C3 Rh1 C11 C18 -140.5(3)
C3 Rh1 C14 C10 -137.20(13)
C3 Rh1 C14 C15 -15.5(2)
C3 Rh1 C14 C13 105.59(14)
C3 Rh1 C12 C11 -150.78(14)
C3 Rh1 C12 C17 86.5(2)
C3 Rh1 C12 C13 -30.3(2)
C3 Rh1 C13 C16 38.4(2)
C3 Rh1 C13 C14 -83.08(14)
C3 Rh1 C13 C12 160.77(13)
C9 N1 C1 N2 -7.7(3)
C9 N1 C1 C2 173.01(18)
C11 Rh1 N1 C1 -168.99(15)
C11 Rh1 N1 C9 31.3(2)
C11 Rh1 C10 C19 121.2(3)
C11 Rh1 C10 C14 -117.03(18)
C11 Rh1 C3 C2 112.4(3)
C11 Rh1 C3 C4 -68.8(4)
C11 Rh1 C14 C10 37.81(12)
C11 Rh1 C14 C15 159.5(2)
C11 Rh1 C14 C13 -79.39(14)
C11 Rh1 C12 C17 -122.7(3)
C11 Rh1 C12 C13 120.44(19)
C11 Rh1 C13 C16 -157.6(2)
C11 Rh1 C13 C14 80.91(14)
C11 Rh1 C13 C12 -35.23(13)
C11 C10 C14 Rh1 -64.50(14)
C11 C10 C14 C15 172.84(19)
C11 C10 C14 C13 -2.5(2)
C11 C12 C13 Rh1 60.04(14)
C11 C12 C13 C16 -171.39(19)
C11 C12 C13 C14 -2.1(2)
C2 C7 C6 C5 -1.0(3)
C2 C1 N2 C8 -178.1(2)
C2 C3 C4 C5 -1.7(3)
C17 C12 C13 Rh1 -120.3(2)
C17 C12 C13 C16 8.3(3)
C17 C12 C13 C14 177.59(19)
C6 C7 C2 C1 -179.2(2)
C6 C7 C2 C3 1.0(3)
C6 C5 C4 C3 1.7(3)
C14 Rh1 N1 C1 -99.02(17)
C14 Rh1 N1 C9 101.3(2)
C14 Rh1 C10 C19 -121.8(2)
C14 Rh1 C10 C11 117.03(18)
C14 Rh1 C3 C2 127.14(16)
C14 Rh1 C3 C4 -54.0(2)
C14 Rh1 C11 C10 -38.36(13)
C14 Rh1 C11 C12 79.60(14)
C14 Rh1 C11 C18 -156.8(2)
C14 Rh1 C12 C11 -81.65(14)
C14 Rh1 C12 C17 155.7(2)
C14 Rh1 C12 C13 38.80(13)
C14 Rh1 C13 C16 121.5(3)
C14 Rh1 C13 C12 -116.15(19)
C14 C10 C11 Rh1 62.56(14)
C14 C10 C11 C12 1.2(2)
C14 C10 C11 C18 -177.49(19)
C4 C5 C6 C7 -0.3(3)
C4 C3 C2 C7 0.4(3)
C4 C3 C2 C1 -179.44(19)
C12 Rh1 N1 C1 171.98(14)
C12 Rh1 N1 C9 12.3(3)
C12 Rh1 C10 C19 157.7(2)
C12 Rh1 C10 C11 36.48(13)
C12 Rh1 C10 C14 -80.55(13)
C12 Rh1 C3 C2 -175.05(14)
C12 Rh1 C3 C4 3.8(3)
C12 Rh1 C11 C10 -117.96(19)
C12 Rh1 C11 C18 123.6(3)
C12 Rh1 C14 C10 79.04(13)
C12 Rh1 C14 C15 -159.2(3)
C12 Rh1 C14 C13 -38.17(13)
C12 Rh1 C13 C16 -122.4(3)
C12 Rh1 C13 C14 116.15(19)
C15 C14 C13 Rh1 123.2(2)
C15 C14 C13 C16 -3.5(3)
C15 C14 C13 C12 -172.62(19)
C13 Rh1 N1 C1 -114.2(3)
C13 Rh1 N1 C9 86.2(3)
C13 Rh1 C10 C19 -159.7(2)
C13 Rh1 C10 C11 79.06(14)
C13 Rh1 C10 C14 -37.97(12)
C13 Rh1 C3 C2 166.01(15)
C13 Rh1 C3 C4 -15.1(2)
C13 Rh1 C11 C10 -81.61(14)
C13 Rh1 C11 C12 36.35(13)
C13 Rh1 C11 C18 160.0(2)
C13 Rh1 C14 C10 117.21(18)
C13 Rh1 C14 C15 -121.1(3)
C13 Rh1 C12 C11 -120.44(19)
C13 Rh1 C12 C17 116.9(3)
C18 C11 C12 Rh1 -122.4(2)
C18 C11 C12 C17 -0.4(3)
C18 C11 C12 C13 179.21(19)
